data_7155816
loop_
_publ_author_name
'Gholap, Aniket V. A.'
'Maity, Soham'
'Schulzke, Carola'
'Maiti, Debabrata'
'Kapdi, Anant R.'

_publ_section_title
;
 Synthesis of Cu-catalysed quinazolinones using a Csp3--H
 functionalisation/cyclisation strategy
;
_journal_name_full 'Org. Biomol. Chem.'
_journal_paper_doi 10.1039/C7OB01723E
_journal_year 2017
_chemical_formula_sum 'C21 H16 N2 O'
_chemical_formula_weight 312.36
_chemical_name_systematic
;
 ?
;
_space_group_crystal_system monoclinic
_space_group_IT_number 14
_space_group_name_Hall '-P 2yn'
_space_group_name_H-M_alt 'P 1 21/n 1'
_symmetry_space_group_name_Hall '-P 2yn'
_symmetry_space_group_name_H-M 'P 1 21/n 1'
_atom_sites_solution_hydrogens geom
_audit_creation_method SHELXL-2013
_audit_update_record
;
2017-05-08 deposited with the CCDC.
2017-08-04 downloaded from the CCDC.
;
_cell_angle_alpha 90
_cell_angle_beta 112.40(3)
_cell_angle_gamma 90
_cell_formula_units_Z 8
_cell_length_a 9.933(2)
_cell_length_b 29.454(6)
_cell_length_c 11.470(2)
_cell_measurement_reflns_used 54188
_cell_measurement_temperature 170(2)
_cell_measurement_theta_max 54.2
_cell_measurement_theta_min 6.2
_cell_volume 3102.5(12)
_computing_cell_refinement 'X-Area by STOE & Cie GmbH 2010'
_computing_data_collection 'X-Area by STOE & Cie GmbH 2010'
_computing_data_reduction 'X-Area by STOE & Cie GmbH 2010'
_computing_molecular_graphics 'XP Version 5.1 by Bruker AXS 1998'
_computing_publication_material 'CIFTAB (Sheldrick, 2013)'
_computing_structure_refinement 'SHELXL-2013 (Sheldrick, 2013)'
_computing_structure_solution 'SHELXT-2014 (Sheldrick, 2013)'
_diffrn_ambient_temperature 170(2)
_diffrn_detector_area_resol_mean 6.67
_diffrn_measured_fraction_theta_full 0.576
_diffrn_measured_fraction_theta_max 0.997
_diffrn_measurement_device_type 'STOE IPDS2T'
_diffrn_measurement_method \w
_diffrn_radiation_type MoK\a
_diffrn_radiation_wavelength 0.71073
_diffrn_reflns_av_R_equivalents 0.1280
_diffrn_reflns_av_unetI/netI 0.1471
_diffrn_reflns_Laue_measured_fraction_full 0.576
_diffrn_reflns_Laue_measured_fraction_max 0.997
_diffrn_reflns_limit_h_max 9
_diffrn_reflns_limit_h_min -9
_diffrn_reflns_limit_k_max 29
_diffrn_reflns_limit_k_min -29
_diffrn_reflns_limit_l_max 11
_diffrn_reflns_limit_l_min -11
_diffrn_reflns_number 10622
_diffrn_reflns_point_group_measured_fraction_full 0.576
_diffrn_reflns_point_group_measured_fraction_max 0.997
_diffrn_reflns_theta_full 25.242
_diffrn_reflns_theta_max 20.818
_diffrn_reflns_theta_min 3.109
_diffrn_source 'fine-focus sealed tube'
_exptl_absorpt_coefficient_mu 0.083
_exptl_absorpt_correction_type none
_exptl_crystal_colour colourless
_exptl_crystal_density_diffrn 1.337
_exptl_crystal_description stick
_exptl_crystal_F_000 1312
_exptl_crystal_size_max 0.292
_exptl_crystal_size_mid 0.081
_exptl_crystal_size_min 0.060
_refine_diff_density_max 0.159
_refine_diff_density_min -0.202
_refine_diff_density_rms 0.041
_refine_ls_extinction_method none
_refine_ls_goodness_of_fit_ref 0.794
_refine_ls_hydrogen_treatment constr
_refine_ls_matrix_type full
_refine_ls_number_parameters 433
_refine_ls_number_reflns 3231
_refine_ls_number_restraints 0
_refine_ls_restrained_S_all 0.794
_refine_ls_R_factor_all 0.1464
_refine_ls_R_factor_gt 0.0448
_refine_ls_shift/su_max 0.000
_refine_ls_shift/su_mean 0.000
_refine_ls_structure_factor_coef Fsqd
_refine_ls_weighting_details 'w=1/[\s^2^(Fo^2^)+(0.0269P)^2^] where P=(Fo^2^+2Fc^2^)/3'
_refine_ls_weighting_scheme calc
_refine_ls_wR_factor_gt 0.0723
_refine_ls_wR_factor_ref 0.0960
_reflns_Friedel_coverage 0.000
_reflns_number_gt 1351
_reflns_number_total 3231
_reflns_threshold_expression 'I > 2\s(I)'
_cod_data_source_file c7ob01723e2.cif
_cod_data_source_block shelx
_cod_database_code 7155816
_shelx_space_group_comment
;
The symmetry employed for this shelxl refinement is uniquely defined
by the following loop, which should always be used as a source of
symmetry information in preference to the above space-group names.
They are only intended as comments.
;
_shelx_estimated_absorpt_t_min 0.976
_shelx_estimated_absorpt_t_max 0.995
_shelxl_version_number 2013-3

loop_
_space_group_symop_operation_xyz
'x, y, z'
'-x+1/2, y+1/2, -z+1/2'
'-x, -y, -z'
'x-1/2, -y-1/2, z-1/2'

loop_
_atom_site_label
_atom_site_type_symbol
_atom_site_fract_x
_atom_site_fract_y
_atom_site_fract_z
_atom_site_U_iso_or_equiv
_atom_site_adp_type
_atom_site_occupancy
_atom_site_site_symmetry_order
_atom_site_calc_flag
_atom_site_refinement_flags_posn
_atom_site_refinement_flags_adp
C1 C 0.5941(7) 0.0924(2) 0.0453(5) 0.0238(15) Uani 1 1 d . .
C2 C 0.6877(7) 0.1173(2) 0.2646(6) 0.0301(17) Uani 1 1 d . .
C3 C 0.8017(6) 0.0836(2) 0.2850(6) 0.0248(16) Uani 1 1 d . .
C4 C 0.9124(7) 0.0787(2) 0.4027(6) 0.0329(17) Uani 1 1 d . .
H4 H 0.9152 0.0975 0.4710 0.039 Uiso 1 1 calc R U
C5 C 1.0177(7) 0.0465(2) 0.4198(6) 0.0369(17) Uani 1 1 d . .
H5 H 1.0952 0.0434 0.4996 0.044 Uiso 1 1 calc R U
C6 C 1.0115(7) 0.0183(2) 0.3207(6) 0.0350(17) Uani 1 1 d . .
H6 H 1.0833 -0.0046 0.3346 0.042 Uiso 1 1 calc R U
C7 C 0.9039(7) 0.0230(2) 0.2036(6) 0.0309(17) Uani 1 1 d . .
H7 H 0.9018 0.0039 0.1362 0.037 Uiso 1 1 calc R U
C8 C 0.7977(7) 0.0560(2) 0.1846(5) 0.0270(16) Uani 1 1 d . .
C9 C 0.4889(7) 0.1002(2) -0.0860(5) 0.0271(16) Uani 1 1 d . .
C10 C 0.3494(7) 0.0825(2) -0.1310(6) 0.0362(17) Uani 1 1 d . .
H10 H 0.3171 0.0648 -0.0773 0.043 Uiso 1 1 calc R U
C11 C 0.2577(7) 0.0905(2) -0.2540(6) 0.0408(18) Uani 1 1 d . .
H11 H 0.1613 0.0788 -0.2843 0.049 Uiso 1 1 calc R U
C12 C 0.3034(8) 0.1152(2) -0.3336(6) 0.0397(19) Uani 1 1 d . .
H12 H 0.2388 0.1206 -0.4181 0.048 Uiso 1 1 calc R U
C13 C 0.4439(7) 0.1320(2) -0.2904(5) 0.0384(17) Uani 1 1 d . .
H13 H 0.4766 0.1486 -0.3456 0.046 Uiso 1 1 calc R U
C14 C 0.5368(6) 0.1247(2) -0.1664(5) 0.0333(16) Uani 1 1 d . .
H14 H 0.6333 0.1363 -0.1364 0.040 Uiso 1 1 calc R U
C15 C 0.4634(6) 0.1532(2) 0.1159(6) 0.0291(16) Uani 1 1 d . .
H15A H 0.4435 0.1569 0.1936 0.035 Uiso 1 1 calc R U
H15B H 0.3746 0.1405 0.0501 0.035 Uiso 1 1 calc R U
C16 C 0.4938(6) 0.1992(2) 0.0737(6) 0.0287(16) Uani 1 1 d . .
C17 C 0.4293(6) 0.21171(19) -0.0514(5) 0.0340(15) Uani 1 1 d . .
H17 H 0.3669 0.1910 -0.1113 0.041 Uiso 1 1 calc R U
C18 C 0.4549(6) 0.2541(2) -0.0901(6) 0.0373(16) Uani 1 1 d . .
H18 H 0.4099 0.2624 -0.1764 0.045 Uiso 1 1 calc R U
C19 C 0.5446(7) 0.2844(2) -0.0051(6) 0.0372(17) Uani 1 1 d . .
H19 H 0.5631 0.3133 -0.0326 0.045 Uiso 1 1 calc R U
C20 C 0.6079(6) 0.2727(2) 0.1208(6) 0.0388(16) Uani 1 1 d . .
H20 H 0.6687 0.2938 0.1801 0.047 Uiso 1 1 calc R U
C21 C 0.5833(6) 0.2303(2) 0.1609(5) 0.0364(16) Uani 1 1 d . .
H21 H 0.6271 0.2224 0.2476 0.044 Uiso 1 1 calc R U
C22 C 0.0933(7) 0.0907(2) 0.0510(6) 0.0266(16) Uani 1 1 d . .
C23 C 0.2080(7) 0.1132(2) 0.2701(6) 0.0278(17) Uani 1 1 d . .
C24 C 0.3137(7) 0.07806(19) 0.2813(6) 0.0254(16) Uani 1 1 d . .
C25 C 0.4327(7) 0.0714(2) 0.3943(6) 0.0337(17) Uani 1 1 d . .
H25 H 0.4445 0.0897 0.4659 0.040 Uiso 1 1 calc R U
C26 C 0.5322(7) 0.0383(2) 0.4007(6) 0.0340(17) Uani 1 1 d . .
H26 H 0.6136 0.0337 0.4772 0.041 Uiso 1 1 calc R U
C27 C 0.5151(7) 0.0116(2) 0.2965(6) 0.0328(17) Uani 1 1 d . .
H27 H 0.5850 -0.0112 0.3022 0.039 Uiso 1 1 calc R U
C28 C 0.3973(7) 0.0178(2) 0.1844(6) 0.0322(17) Uani 1 1 d . .
H28 H 0.3856 -0.0008 0.1134 0.039 Uiso 1 1 calc R U
C29 C 0.2955(6) 0.0516(2) 0.1764(5) 0.0244(16) Uani 1 1 d . .
C30 C -0.0195(7) 0.0999(2) -0.0794(5) 0.0261(16) Uani 1 1 d . .
C31 C -0.0066(6) 0.13811(19) -0.1439(5) 0.0338(16) Uani 1 1 d . .
H31 H 0.0659 0.1602 -0.1031 0.041 Uiso 1 1 calc R U
C32 C -0.1000(7) 0.1442(2) -0.2684(6) 0.0413(17) Uani 1 1 d . .
H32 H -0.0908 0.1702 -0.3138 0.050 Uiso 1 1 calc R U
C33 C -0.2067(7) 0.1121(2) -0.3262(6) 0.0380(19) Uani 1 1 d . .
H33 H -0.2711 0.1162 -0.4114 0.046 Uiso 1 1 calc R U
C34 C -0.2197(7) 0.0745(2) -0.2605(6) 0.0404(18) Uani 1 1 d . .
H34 H -0.2937 0.0528 -0.3004 0.048 Uiso 1 1 calc R U
C35 C -0.1256(6) 0.0680(2) -0.1364(5) 0.0314(16) Uani 1 1 d . .
H35 H -0.1341 0.0418 -0.0913 0.038 Uiso 1 1 calc R U
C36 C -0.0186(6) 0.15149(19) 0.1359(6) 0.0284(16) Uani 1 1 d . .
H36A H -0.0265 0.1554 0.2188 0.034 Uiso 1 1 calc R U
H36B H -0.1120 0.1387 0.0772 0.034 Uiso 1 1 calc R U
C37 C 0.0015(7) 0.1975(2) 0.0881(5) 0.0277(15) Uani 1 1 d . .
C38 C -0.1206(7) 0.2224(2) 0.0173(5) 0.0392(16) Uani 1 1 d . .
H38 H -0.2151 0.2107 0.0014 0.047 Uiso 1 1 calc R U
C39 C -0.1049(7) 0.2646(2) -0.0303(6) 0.0463(18) Uani 1 1 d . .
H39 H -0.1891 0.2817 -0.0773 0.056 Uiso 1 1 calc R U
C40 C 0.0305(9) 0.2818(2) -0.0103(6) 0.0447(19) Uani 1 1 d . .
H40 H 0.0404 0.3101 -0.0456 0.054 Uiso 1 1 calc R U
C41 C 0.1527(7) 0.2570(2) 0.0621(6) 0.0453(18) Uani 1 1 d . .
H41 H 0.2472 0.2687 0.0778 0.054 Uiso 1 1 calc R U
C42 C 0.1372(6) 0.2154(2) 0.1116(5) 0.0383(16) Uani 1 1 d . .
H42 H 0.2215 0.1990 0.1624 0.046 Uiso 1 1 calc R U
N1 N 0.6922(5) 0.06140(17) 0.0634(4) 0.0283(13) Uani 1 1 d . .
N2 N 0.5861(5) 0.11970(16) 0.1415(4) 0.0241(12) Uani 1 1 d . .
O1 O 0.6805(5) 0.14235(15) 0.3473(4) 0.0415(12) Uani 1 1 d . .
N4 N 0.1811(5) 0.05751(18) 0.0602(4) 0.0296(13) Uani 1 1 d . .
N5 N 0.0973(5) 0.11856(16) 0.1501(4) 0.0264(13) Uani 1 1 d . .
O2 O 0.2099(4) 0.13834(14) 0.3560(4) 0.0375(11) Uani 1 1 d . .

loop_
_atom_site_aniso_label
_atom_site_aniso_U_11
_atom_site_aniso_U_22
_atom_site_aniso_U_33
_atom_site_aniso_U_23
_atom_site_aniso_U_13
_atom_site_aniso_U_12
C1 0.029(4) 0.020(4) 0.022(4) -0.001(3) 0.010(3) -0.011(3)
C2 0.042(5) 0.024(4) 0.028(4) 0.002(3) 0.017(4) -0.003(3)
C3 0.024(4) 0.030(4) 0.018(4) 0.000(3) 0.005(3) -0.004(3)
C4 0.044(4) 0.023(4) 0.037(4) -0.005(3) 0.022(4) -0.004(4)
C5 0.048(5) 0.032(4) 0.024(4) 0.001(3) 0.006(3) -0.001(4)
C6 0.033(4) 0.025(4) 0.042(4) 0.005(3) 0.008(4) 0.010(3)
C7 0.043(4) 0.025(4) 0.029(4) -0.004(3) 0.019(4) -0.005(4)
C8 0.028(4) 0.027(4) 0.023(4) 0.004(3) 0.007(3) 0.000(3)
C9 0.029(4) 0.028(4) 0.022(4) -0.003(3) 0.008(3) -0.001(3)
C10 0.039(4) 0.042(4) 0.032(4) 0.006(3) 0.018(3) 0.000(4)
C11 0.029(4) 0.054(5) 0.034(4) -0.006(4) 0.006(4) -0.006(3)
C12 0.052(5) 0.039(5) 0.027(4) 0.003(3) 0.013(4) 0.013(4)
C13 0.056(5) 0.034(4) 0.027(4) 0.002(3) 0.018(4) 0.003(4)
C14 0.033(4) 0.036(4) 0.030(4) -0.001(3) 0.011(3) -0.001(3)
C15 0.029(4) 0.035(4) 0.025(4) -0.003(3) 0.012(3) -0.002(3)
C16 0.025(4) 0.031(4) 0.035(4) -0.001(3) 0.016(3) 0.004(3)
C17 0.038(4) 0.029(4) 0.031(4) -0.001(3) 0.008(3) 0.004(3)
C18 0.042(4) 0.033(4) 0.037(4) 0.014(3) 0.015(3) 0.007(3)
C19 0.041(4) 0.024(4) 0.047(4) 0.008(4) 0.017(4) -0.002(4)
C20 0.038(4) 0.022(4) 0.047(5) -0.001(3) 0.005(3) -0.006(3)
C21 0.043(4) 0.038(4) 0.027(4) -0.002(3) 0.011(3) 0.000(3)
C22 0.028(4) 0.023(4) 0.028(4) 0.002(3) 0.011(3) -0.002(4)
C23 0.036(4) 0.025(4) 0.020(4) -0.003(3) 0.007(4) -0.013(4)
C24 0.036(4) 0.015(4) 0.028(4) 0.006(3) 0.014(4) 0.006(3)
C25 0.038(4) 0.033(4) 0.023(4) -0.003(3) 0.004(4) -0.001(4)
C26 0.036(4) 0.033(4) 0.025(4) 0.003(3) 0.003(3) -0.001(4)
C27 0.035(4) 0.029(4) 0.038(4) 0.002(3) 0.019(4) 0.004(3)
C28 0.038(4) 0.030(4) 0.027(4) 0.001(3) 0.011(4) 0.003(4)
C29 0.031(4) 0.016(4) 0.030(4) -0.001(3) 0.015(4) -0.004(3)
C30 0.037(4) 0.023(4) 0.025(4) 0.004(3) 0.020(3) 0.009(4)
C31 0.034(4) 0.028(4) 0.036(4) -0.001(3) 0.010(3) 0.004(3)
C32 0.045(4) 0.040(4) 0.036(4) 0.009(3) 0.012(3) 0.002(4)
C33 0.024(4) 0.059(5) 0.032(4) -0.003(4) 0.012(3) 0.009(4)
C34 0.045(4) 0.042(5) 0.032(4) -0.002(3) 0.013(4) -0.008(4)
C35 0.040(4) 0.035(4) 0.018(4) -0.001(3) 0.010(3) -0.002(3)
C36 0.033(4) 0.019(4) 0.037(4) -0.002(3) 0.017(3) -0.001(3)
C37 0.035(4) 0.023(4) 0.031(4) -0.003(3) 0.018(3) -0.002(4)
C38 0.043(4) 0.032(4) 0.044(4) 0.007(3) 0.017(3) 0.004(3)
C39 0.046(5) 0.044(5) 0.050(4) 0.011(4) 0.020(4) 0.014(4)
C40 0.079(6) 0.020(4) 0.048(5) 0.005(4) 0.039(4) 0.002(5)
C41 0.047(5) 0.035(4) 0.064(5) -0.009(4) 0.033(4) -0.014(4)
C42 0.031(4) 0.035(4) 0.048(4) -0.002(3) 0.013(3) 0.001(3)
N1 0.030(3) 0.029(3) 0.029(3) 0.001(3) 0.014(3) 0.007(3)
N2 0.027(3) 0.024(3) 0.020(3) -0.001(2) 0.006(3) -0.004(3)
O1 0.056(3) 0.044(3) 0.026(3) -0.006(2) 0.016(2) 0.010(2)
N4 0.031(3) 0.031(3) 0.022(3) 0.003(3) 0.005(3) -0.003(3)
N5 0.038(3) 0.017(3) 0.027(3) -0.003(3) 0.016(3) 0.003(3)
O2 0.048(3) 0.033(3) 0.028(3) -0.007(2) 0.011(2) 0.002(2)

loop_
_atom_type_symbol
_atom_type_description
_atom_type_scat_dispersion_real
_atom_type_scat_dispersion_imag
_atom_type_scat_source
C C 0.0033 0.0016 'International Tables Vol C Tables 4.2.6.8 and 6.1.1.4'
H H 0.0000 0.0000 'International Tables Vol C Tables 4.2.6.8 and 6.1.1.4'
N N 0.0061 0.0033 'International Tables Vol C Tables 4.2.6.8 and 6.1.1.4'
O O 0.0106 0.0060 'International Tables Vol C Tables 4.2.6.8 and 6.1.1.4'

loop_
_geom_angle_atom_site_label_1
_geom_angle_atom_site_label_2
_geom_angle_atom_site_label_3
_geom_angle
N1 C1 N2 123.2(5)
N1 C1 C9 117.8(5)
N2 C1 C9 118.9(6)
O1 C2 N2 121.4(6)
O1 C2 C3 123.9(6)
N2 C2 C3 114.7(6)
C4 C3 C8 120.3(6)
C4 C3 C2 120.5(6)
C8 C3 C2 119.2(6)
C5 C4 C3 119.4(6)
C5 C4 H4 120.3
C3 C4 H4 120.3
C4 C5 C6 120.3(6)
C4 C5 H5 119.9
C6 C5 H5 119.9
C7 C6 C5 121.1(6)
C7 C6 H6 119.4
C5 C6 H6 119.4
C6 C7 C8 119.1(6)
C6 C7 H7 120.4
C8 C7 H7 120.4
C7 C8 N1 118.2(5)
C7 C8 C3 119.8(5)
N1 C8 C3 121.9(6)
C10 C9 C14 119.7(5)
C10 C9 C1 122.5(6)
C14 C9 C1 117.7(6)
C11 C10 C9 119.7(6)
C11 C10 H10 120.2
C9 C10 H10 120.2
C12 C11 C10 121.0(6)
C12 C11 H11 119.5
C10 C11 H11 119.5
C11 C12 C13 119.8(6)
C11 C12 H12 120.1
C13 C12 H12 120.1
C12 C13 C14 119.9(6)
C12 C13 H13 120.1
C14 C13 H13 120.1
C13 C14 C9 120.0(6)
C13 C14 H14 120.0
C9 C14 H14 120.0
N2 C15 C16 113.8(5)
N2 C15 H15A 108.8
C16 C15 H15A 108.8
N2 C15 H15B 108.8
C16 C15 H15B 108.8
H15A C15 H15B 107.7
C17 C16 C21 119.0(5)
C17 C16 C15 120.3(5)
C21 C16 C15 120.6(5)
C16 C17 C18 120.5(6)
C16 C17 H17 119.8
C18 C17 H17 119.8
C19 C18 C17 120.6(6)
C19 C18 H18 119.7
C17 C18 H18 119.7
C18 C19 C20 119.7(6)
C18 C19 H19 120.2
C20 C19 H19 120.2
C19 C20 C21 120.3(6)
C19 C20 H20 119.8
C21 C20 H20 119.8
C20 C21 C16 119.9(5)
C20 C21 H21 120.1
C16 C21 H21 120.1
N4 C22 N5 125.0(5)
N4 C22 C30 116.2(5)
N5 C22 C30 118.8(5)
O2 C23 N5 119.1(6)
O2 C23 C24 124.9(6)
N5 C23 C24 116.0(5)
C29 C24 C25 120.8(6)
C29 C24 C23 118.4(6)
C25 C24 C23 120.8(6)
C26 C25 C24 119.2(6)
C26 C25 H25 120.4
C24 C25 H25 120.4
C25 C26 C27 120.6(6)
C25 C26 H26 119.7
C27 C26 H26 119.7
C28 C27 C26 120.6(6)
C28 C27 H27 119.7
C26 C27 H27 119.7
C27 C28 C29 119.4(6)
C27 C28 H28 120.3
C29 C28 H28 120.3
C24 C29 N4 123.2(6)
C24 C29 C28 119.5(6)
N4 C29 C28 117.3(5)
C35 C30 C31 120.9(6)
C35 C30 C22 119.4(5)
C31 C30 C22 119.4(6)
C30 C31 C32 119.7(6)
C30 C31 H31 120.1
C32 C31 H31 120.1
C33 C32 C31 119.6(6)
C33 C32 H32 120.2
C31 C32 H32 120.2
C34 C33 C32 120.2(6)
C34 C33 H33 119.9
C32 C33 H33 119.9
C33 C34 C35 120.5(7)
C33 C34 H34 119.8
C35 C34 H34 119.8
C30 C35 C34 119.2(6)
C30 C35 H35 120.4
C34 C35 H35 120.4
N5 C36 C37 115.4(5)
N5 C36 H36A 108.4
C37 C36 H36A 108.4
N5 C36 H36B 108.4
C37 C36 H36B 108.4
H36A C36 H36B 107.5
C42 C37 C38 119.0(5)
C42 C37 C36 122.1(6)
C38 C37 C36 118.9(5)
C37 C38 C39 120.0(6)
C37 C38 H38 120.0
C39 C38 H38 120.0
C40 C39 C38 121.0(6)
C40 C39 H39 119.5
C38 C39 H39 119.5
C39 C40 C41 119.0(6)
C39 C40 H40 120.5
C41 C40 H40 120.5
C42 C41 C40 120.1(6)
C42 C41 H41 119.9
C40 C41 H41 119.9
C37 C42 C41 120.9(6)
C37 C42 H42 119.5
C41 C42 H42 119.5
C1 N1 C8 118.3(5)
C2 N2 C1 122.5(5)
C2 N2 C15 116.9(5)
C1 N2 C15 120.6(5)
C22 N4 C29 117.0(5)
C22 N5 C23 120.2(5)
C22 N5 C36 121.5(5)
C23 N5 C36 118.1(5)

loop_
_geom_bond_atom_site_label_1
_geom_bond_atom_site_label_2
_geom_bond_distance
C1 N1 1.294(7)
C1 N2 1.392(7)
C1 C9 1.487(8)
C2 O1 1.226(7)
C2 N2 1.389(8)
C2 C3 1.456(8)
C3 C4 1.387(9)
C3 C8 1.397(8)
C4 C5 1.369(8)
C4 H4 0.9500
C5 C6 1.389(8)
C5 H5 0.9500
C6 C7 1.368(9)
C6 H6 0.9500
C7 C8 1.390(8)
C7 H7 0.9500
C8 N1 1.396(7)
C9 C10 1.384(8)
C9 C14 1.390(8)
C10 C11 1.378(8)
C10 H10 0.9500
C11 C12 1.373(8)
C11 H11 0.9500
C12 C13 1.383(8)
C12 H12 0.9500
C13 C14 1.386(8)
C13 H13 0.9500
C14 H14 0.9500
C15 N2 1.507(7)
C15 C16 1.507(8)
C15 H15A 0.9900
C15 H15B 0.9900
C16 C17 1.380(7)
C16 C21 1.398(8)
C17 C18 1.381(7)
C17 H17 0.9500
C18 C19 1.370(8)
C18 H18 0.9500
C19 C20 1.380(7)
C19 H19 0.9500
C20 C21 1.384(7)
C20 H20 0.9500
C21 H21 0.9500
C22 N4 1.288(7)
C22 N5 1.390(7)
C22 C30 1.513(9)
C23 O2 1.227(7)
C23 N5 1.405(8)
C23 C24 1.445(8)
C24 C29 1.387(8)
C24 C25 1.396(9)
C25 C26 1.371(8)
C25 H25 0.9500
C26 C27 1.387(8)
C26 H26 0.9500
C27 C28 1.382(9)
C27 H27 0.9500
C28 C29 1.397(8)
C28 H28 0.9500
C29 N4 1.393(7)
C30 C35 1.378(8)
C30 C31 1.379(8)
C31 C32 1.387(8)
C31 H31 0.9500
C32 C33 1.386(8)
C32 H32 0.9500
C33 C34 1.374(8)
C33 H33 0.9500
C34 C35 1.386(8)
C34 H34 0.9500
C35 H35 0.9500
C36 N5 1.467(7)
C36 C37 1.503(8)
C36 H36A 0.9900
C36 H36B 0.9900
C37 C42 1.376(7)
C37 C38 1.386(8)
C38 C39 1.389(8)
C38 H38 0.9500
C39 C40 1.372(8)
C39 H39 0.9500
C40 C41 1.387(8)
C40 H40 0.9500
C41 C42 1.383(8)
C41 H41 0.9500
C42 H42 0.9500

loop_
_geom_torsion_atom_site_label_1
_geom_torsion_atom_site_label_2
_geom_torsion_atom_site_label_3
_geom_torsion_atom_site_label_4
_geom_torsion
O1 C2 C3 C4 -1.1(10)
N2 C2 C3 C4 178.1(5)
O1 C2 C3 C8 178.4(6)
N2 C2 C3 C8 -2.4(8)
C8 C3 C4 C5 0.0(9)
C2 C3 C4 C5 179.5(5)
C3 C4 C5 C6 -1.5(9)
C4 C5 C6 C7 2.2(10)
C5 C6 C7 C8 -1.2(10)
C6 C7 C8 N1 177.5(6)
C6 C7 C8 C3 -0.4(9)
C4 C3 C8 C7 1.0(9)
C2 C3 C8 C7 -178.5(6)
C4 C3 C8 N1 -176.8(6)
C2 C3 C8 N1 3.7(9)
N1 C1 C9 C10 99.9(7)
N2 C1 C9 C10 -82.4(8)
N1 C1 C9 C14 -77.3(7)
N2 C1 C9 C14 100.4(7)
C14 C9 C10 C11 -2.2(9)
C1 C9 C10 C11 -179.3(6)
C9 C10 C11 C12 1.2(10)
C10 C11 C12 C13 0.4(10)
C11 C12 C13 C14 -1.2(9)
C12 C13 C14 C9 0.2(9)
C10 C9 C14 C13 1.4(9)
C1 C9 C14 C13 178.7(6)
N2 C15 C16 C17 104.3(6)
N2 C15 C16 C21 -78.1(7)
C21 C16 C17 C18 1.2(9)
C15 C16 C17 C18 178.8(5)
C16 C17 C18 C19 0.0(9)
C17 C18 C19 C20 -1.2(9)
C18 C19 C20 C21 1.2(9)
C19 C20 C21 C16 0.0(9)
C17 C16 C21 C20 -1.2(8)
C15 C16 C21 C20 -178.8(5)
O2 C23 C24 C29 178.5(6)
N5 C23 C24 C29 -2.3(8)
O2 C23 C24 C25 -2.7(10)
N5 C23 C24 C25 176.5(6)
C29 C24 C25 C26 0.1(9)
C23 C24 C25 C26 -178.7(5)
C24 C25 C26 C27 -0.2(9)
C25 C26 C27 C28 -0.1(9)
C26 C27 C28 C29 0.5(10)
C25 C24 C29 N4 -178.2(6)
C23 C24 C29 N4 0.6(9)
C25 C24 C29 C28 0.3(9)
C23 C24 C29 C28 179.1(6)
C27 C28 C29 C24 -0.6(9)
C27 C28 C29 N4 178.0(5)
N4 C22 C30 C35 65.4(8)
N5 C22 C30 C35 -115.9(6)
N4 C22 C30 C31 -108.5(7)
N5 C22 C30 C31 70.2(8)
C35 C30 C31 C32 -1.0(9)
C22 C30 C31 C32 172.9(5)
C30 C31 C32 C33 0.9(9)
C31 C32 C33 C34 -0.1(9)
C32 C33 C34 C35 -0.6(10)
C31 C30 C35 C34 0.2(9)
C22 C30 C35 C34 -173.6(6)
C33 C34 C35 C30 0.6(9)
N5 C36 C37 C42 -29.7(8)
N5 C36 C37 C38 149.8(5)
C42 C37 C38 C39 1.0(9)
C36 C37 C38 C39 -178.6(5)
C37 C38 C39 C40 1.2(9)
C38 C39 C40 C41 -2.1(10)
C39 C40 C41 C42 0.9(9)
C38 C37 C42 C41 -2.2(9)
C36 C37 C42 C41 177.4(5)
C40 C41 C42 C37 1.2(9)
N2 C1 N1 C8 -2.1(9)
C9 C1 N1 C8 175.6(5)
C7 C8 N1 C1 -179.3(5)
C3 C8 N1 C1 -1.4(9)
O1 C2 N2 C1 178.3(5)
C3 C2 N2 C1 -0.9(8)
O1 C2 N2 C15 -2.4(9)
C3 C2 N2 C15 178.4(5)
N1 C1 N2 C2 3.3(9)
C9 C1 N2 C2 -174.3(6)
N1 C1 N2 C15 -176.0(5)
C9 C1 N2 C15 6.4(8)
C16 C15 N2 C2 92.3(6)
C16 C15 N2 C1 -88.4(6)
N5 C22 N4 C29 -5.4(9)
C30 C22 N4 C29 173.2(5)
C24 C29 N4 C22 3.1(9)
C28 C29 N4 C22 -175.4(5)
N4 C22 N5 C23 3.7(9)
C30 C22 N5 C23 -174.8(5)
N4 C22 N5 C36 -171.3(5)
C30 C22 N5 C36 10.1(8)
O2 C23 N5 C22 179.7(5)
C24 C23 N5 C22 0.4(8)
O2 C23 N5 C36 -5.2(9)
C24 C23 N5 C36 175.6(5)
C37 C36 N5 C22 -88.2(7)
C37 C36 N5 C23 96.7(7)
